data_1551745
loop_
_publ_author_name
'KAPOOR, Kamini'
'GUPTA, Vivek K.'
'VYAS, Poorvesh M.'
'JOSHI, Mihir J.'
'TADA, Satish D.'
'SAROTHIA, Satish M.'
'JOSHI, H. S.'

_publ_section_title
;
 Cocrystallization of Two Tautomers:
 1-Phenyl-3-(propan-2-yl)-1,2-dihydropyrazol-5-one and
 1-Phenyl-3-(propan-2-yl)-1H-pyrazol-5-ol
;
_journal_name_full 'X-ray Structure Analysis Online'
_journal_page_first 59
_journal_paper_doi 10.2116/xraystruct.27.59
_journal_volume 27
_journal_year 2011
_chemical_formula_moiety 'C12H14N2O .2 C12H14N2O'
_chemical_formula_sum 'C36 H42 N6 O3'
_chemical_formula_weight 606.76
_chemical_name_systematic
;
 Cocrystallization of two tautomers : 1-phenyl-3-(propan-2-yl)
-1,2-dihydro-pyrazol-5-one and 1-phenyl-3-(propan-2-yl)-
1H-pyrazol-5-ol" 
;
_space_group_IT_number 2
_space_group_name_Hall '-P 1'
_space_group_name_H-M_alt 'P -1'
_symmetry_cell_setting triclinic
_symmetry_space_group_name_Hall '-P 1'
_symmetry_space_group_name_H-M 'P -1'
_atom_sites_solution_hydrogens geom
_atom_sites_solution_primary direct
_atom_sites_solution_secondary difmap
_audit_creation_method SHELXL-97
_cell_angle_alpha 73.333(3)
_cell_angle_beta 88.286(2)
_cell_angle_gamma 82.767(2)
_cell_formula_units_Z 2
_cell_length_a 11.1593(3)
_cell_length_b 11.2247(3)
_cell_length_c 14.1140(4)
_cell_measurement_reflns_used 10496
_cell_measurement_temperature 293(2)
_cell_measurement_theta_max 28.9733
_cell_measurement_theta_min 3.4341
_cell_volume 1680.13(8)
_computing_cell_refinement 'CrysAlisPro,Oxford Diff.Ltd,Ver 1.171.34.40'
_computing_data_collection 'CrysAlisPro,Oxford Diff.Ltd,Ver 1.171.34.40'
_computing_data_reduction 'CrysAlisPro,Oxford Diff.Ltd,Ver 1.171.34.40'
_computing_molecular_graphics 'ORTEP3 (Farrugia, 1997)'
_computing_publication_material 'PLATON(Spek,1999)& PARST(1995)'
_computing_structure_refinement 'SHELXL-97 (Sheldrick, 1997)'
_computing_structure_solution 'SHELXS-97 (Sheldrick, 1997)'
_diffrn_ambient_temperature 293(2)
_diffrn_detector_area_resol_mean 16.1049
_diffrn_measured_fraction_theta_full 0.990
_diffrn_measured_fraction_theta_max 0.990
_diffrn_measurement_device_type 'Xcalibur, Sapphire3'
_diffrn_measurement_method 'omega scans'
_diffrn_radiation_monochromator graphite
_diffrn_radiation_source 'fine-focus sealed tube'
_diffrn_radiation_type MoK\a
_diffrn_radiation_wavelength 0.71073
_diffrn_reflns_av_R_equivalents 0.0279
_diffrn_reflns_av_sigmaI/netI 0.0280
_diffrn_reflns_limit_h_max 13
_diffrn_reflns_limit_h_min -13
_diffrn_reflns_limit_k_max 13
_diffrn_reflns_limit_k_min -13
_diffrn_reflns_limit_l_max 16
_diffrn_reflns_limit_l_min -16
_diffrn_reflns_number 23149
_diffrn_reflns_theta_full 24.99
_diffrn_reflns_theta_max 24.99
_diffrn_reflns_theta_min 3.44
_exptl_absorpt_coefficient_mu 0.078
_exptl_absorpt_correction_T_max 1.00000
_exptl_absorpt_correction_T_min 0.96528
_exptl_absorpt_correction_type multi-scan
_exptl_absorpt_process_details 'Crys Alis Red'
_exptl_crystal_colour 'light yellow'
_exptl_crystal_density_diffrn 1.199
_exptl_crystal_density_method 'not measured'
_exptl_crystal_description 'rectangular plate'
_exptl_crystal_F_000 648
_exptl_crystal_size_max 0.3
_exptl_crystal_size_mid 0.2
_exptl_crystal_size_min 0.1
_refine_diff_density_max 0.194
_refine_diff_density_min -0.188
_refine_diff_density_rms 0.033
_refine_ls_extinction_method none
_refine_ls_goodness_of_fit_ref 1.016
_refine_ls_hydrogen_treatment mixed
_refine_ls_matrix_type full
_refine_ls_number_parameters 542
_refine_ls_number_reflns 5862
_refine_ls_number_restraints 0
_refine_ls_restrained_S_all 1.016
_refine_ls_R_factor_all 0.0556
_refine_ls_R_factor_gt 0.0405
_refine_ls_shift/su_max 0.001
_refine_ls_shift/su_mean 0.000
_refine_ls_structure_factor_coef Fsqd
_refine_ls_weighting_details 'calc w=1/[\s^2^(Fo^2^)+(0.0530P)^2^+0.1919P] where P=(Fo^2^+2Fc^2^)/3'
_refine_ls_weighting_scheme calc
_refine_ls_wR_factor_gt 0.0966
_refine_ls_wR_factor_ref 0.1044
_reflns_number_gt 4611
_reflns_number_total 5862
_reflns_threshold_expression >2sigma(I)
_cod_data_source_file 27_59_1.cif
_cod_data_source_block global
_cod_depositor_comments
;
The following automatic conversions were performed:

'_symmetry_cell_setting' value 'Triclinic' changed to 'triclinic'
according to
/home/andrius/struct/COD-crude-data/automatic-downloads/current/J-STAGE/lib/dictionaries/cif_core.dic
dictionary named 'cif_core.dic' version 2.4.2 from 2011-04-26.

Automatic conversion script
Id: cif_fix_values 6524 2018-11-02 12:15:13Z antanas 
;
_cod_original_sg_symbol_H-M P-1
_cod_database_code 1551745

loop_
_symmetry_equiv_pos_as_xyz
'x, y, z'
'-x, -y, -z'

loop_
_atom_site_label
_atom_site_type_symbol
_atom_site_fract_x
_atom_site_fract_y
_atom_site_fract_z
_atom_site_U_iso_or_equiv
_atom_site_adp_type
_atom_site_occupancy
_atom_site_symmetry_multiplicity
_atom_site_calc_flag
_atom_site_refinement_flags
N1 N 0.72306(10) 0.89908(11) 0.20787(8) 0.0350(3) Uani 1 1 d .
N2 N 0.82501(10) 0.88668(11) 0.26484(8) 0.0357(3) Uani 1 1 d .
C3 C 0.87286(13) 0.76553(13) 0.29106(10) 0.0364(3) Uani 1 1 d .
C4 C 0.79965(15) 0.69800(15) 0.25683(11) 0.0451(4) Uani 1 1 d .
C5 C 0.70186(13) 0.78090(14) 0.20527(10) 0.0396(3) Uani 1 1 d .
O5 O 0.60882(10) 0.76266(10) 0.16540(8) 0.0552(3) Uani 1 1 d .
C6 C 0.98466(14) 0.72672(15) 0.35392(12) 0.0444(4) Uani 1 1 d .
C7 C 0.9484(2) 0.6841(2) 0.46238(14) 0.0657(5) Uani 1 1 d .
C8 C 1.0701(2) 0.6274(2) 0.3246(2) 0.0710(6) Uani 1 1 d .
C9 C 0.64602(12) 1.01422(13) 0.18231(9) 0.0324(3) Uani 1 1 d .
C10 C 0.56823(14) 1.04396(15) 0.10191(11) 0.0427(4) Uani 1 1 d .
C11 C 0.49570(14) 1.15741(16) 0.07657(12) 0.0478(4) Uani 1 1 d .
C12 C 0.50025(15) 1.24250(17) 0.12969(13) 0.0507(4) Uani 1 1 d .
C13 C 0.57807(15) 1.21262(17) 0.20937(13) 0.0538(4) Uani 1 1 d .
C14 C 0.64983(14) 1.09843(15) 0.23658(12) 0.0449(4) Uani 1 1 d .
N1A N 0.35433(10) 0.45559(11) 0.26438(8) 0.0383(3) Uani 1 1 d .
N2A N 0.26170(10) 0.44608(11) 0.20567(9) 0.0389(3) Uani 1 1 d .
C3A C 0.27407(13) 0.52998(14) 0.11925(11) 0.0410(4) Uani 1 1 d .
C4A C 0.37408(15) 0.59303(15) 0.12033(12) 0.0458(4) Uani 1 1 d .
C5A C 0.42315(13) 0.54392(14) 0.21311(11) 0.0401(3) Uani 1 1 d .
O5A O 0.51931(10) 0.56389(11) 0.25672(8) 0.0592(3) Uani 1 1 d .
H5A H 0.5542 0.6172 0.2175 0.089 Uiso 1 1 calc R
C6A C 0.18577(17) 0.54718(19) 0.03657(13) 0.0601(5) Uani 1 1 d .
C7A C 0.2399(3) 0.4905(3) -0.04245(17) 0.1018(8) Uani 1 1 d .
H71A H 0.1812 0.5029 -0.0938 0.153 Uiso 1 1 calc R
H72A H 0.2635 0.4024 -0.0139 0.153 Uiso 1 1 calc R
H73A H 0.3095 0.5303 -0.0698 0.153 Uiso 1 1 calc R
C8A C 0.1369(3) 0.6822(2) -0.0058(2) 0.1194(11) Uani 1 1 d .
H81A H 0.0808 0.6902 -0.0581 0.179 Uiso 1 1 calc R
H82A H 0.2022 0.7301 -0.0314 0.179 Uiso 1 1 calc R
H83A H 0.0965 0.7130 0.0451 0.179 Uiso 1 1 calc R
C9A C 0.36950(12) 0.37512(14) 0.36278(10) 0.0377(3) Uani 1 1 d .
C10A C 0.38946(14) 0.42439(18) 0.43942(12) 0.0467(4) Uani 1 1 d .
C11A C 0.40647(16) 0.3454(2) 0.53406(13) 0.0579(5) Uani 1 1 d .
C12A C 0.40258(16) 0.2192(2) 0.55265(14) 0.0617(5) Uani 1 1 d .
C13A C 0.38057(17) 0.17064(19) 0.47687(14) 0.0623(5) Uani 1 1 d .
C14A C 0.36331(16) 0.24866(16) 0.38119(13) 0.0506(4) Uani 1 1 d .
N1B N -0.02567(10) 0.17084(11) 0.28050(9) 0.0386(3) Uani 1 1 d .
N2B N -0.01070(10) 0.06497(11) 0.24768(9) 0.0394(3) Uani 1 1 d .
C3B C 0.08871(13) 0.07521(14) 0.19340(11) 0.0397(3) Uani 1 1 d .
C4B C 0.13944(14) 0.18358(15) 0.19178(12) 0.0460(4) Uani 1 1 d .
C5B C 0.06473(13) 0.24182(14) 0.24796(11) 0.0415(4) Uani 1 1 d .
O5B O 0.06551(10) 0.34620(11) 0.27388(9) 0.0604(3) Uani 1 1 d .
H5B H 0.1246 0.3804 0.2498 0.091 Uiso 1 1 calc R
C6B C 0.13472(16) -0.02181(16) 0.14237(13) 0.0515(4) Uani 1 1 d .
C7B C 0.2522(2) -0.0958(3) 0.1898(2) 0.0803(7) Uani 1 1 d .
C8B C 0.1504(3) 0.0391(3) 0.03214(16) 0.0744(6) Uani 1 1 d .
C9B C -0.11296(12) 0.18395(14) 0.35349(11) 0.0375(3) Uani 1 1 d .
C10B C -0.18297(15) 0.29746(18) 0.34384(14) 0.0517(4) Uani 1 1 d .
C11B C -0.26486(17) 0.3103(2) 0.41681(17) 0.0687(6) Uani 1 1 d .
C12B C -0.27564(18) 0.2112(3) 0.49883(17) 0.0738(6) Uani 1 1 d .
C13B C -0.20699(18) 0.0976(2) 0.50817(15) 0.0658(5) Uani 1 1 d .
C14B C -0.12563(15) 0.08268(18) 0.43470(12) 0.0474(4) Uani 1 1 d .
H2 H 0.8673(15) 0.9501(16) 0.2584(12) 0.053(5) Uiso 1 1 d .
H4 H 0.8085(14) 0.6113(17) 0.2665(12) 0.056(5) Uiso 1 1 d .
H6 H 1.0250(13) 0.8016(15) 0.3459(11) 0.044(4) Uiso 1 1 d .
H71 H 0.896(2) 0.753(2) 0.4811(17) 0.099(8) Uiso 1 1 d .
H72 H 1.016(2) 0.6593(19) 0.5031(15) 0.079(6) Uiso 1 1 d .
H73 H 0.9034(19) 0.608(2) 0.4769(15) 0.083(7) Uiso 1 1 d .
H81 H 1.027(2) 0.553(2) 0.3325(16) 0.088(7) Uiso 1 1 d .
H82 H 1.0868(19) 0.658(2) 0.2536(18) 0.090(7) Uiso 1 1 d .
H83 H 1.143(2) 0.602(2) 0.3686(16) 0.092(7) Uiso 1 1 d .
H10 H 0.5680(14) 0.9839(15) 0.0635(12) 0.053(4) Uiso 1 1 d .
H11 H 0.4427(15) 1.1775(16) 0.0179(12) 0.058(5) Uiso 1 1 d .
H12 H 0.4515(15) 1.3227(17) 0.1121(12) 0.057(5) Uiso 1 1 d .
H13 H 0.5838(15) 1.2721(17) 0.2448(13) 0.065(5) Uiso 1 1 d .
H14 H 0.7027(14) 1.0793(15) 0.2902(12) 0.049(4) Uiso 1 1 d .
H4A H 0.4041(15) 0.6573(17) 0.0684(13) 0.058(5) Uiso 1 1 d .
H6A H 0.114(2) 0.506(2) 0.0639(15) 0.087(7) Uiso 1 1 d .
H10A H 0.3892(15) 0.5118(17) 0.4256(12) 0.059(5) Uiso 1 1 d .
H11A H 0.4188(16) 0.3806(17) 0.5865(14) 0.069(5) Uiso 1 1 d .
H12A H 0.4207(18) 0.1621(19) 0.6202(16) 0.083(6) Uiso 1 1 d .
H13A H 0.3773(18) 0.083(2) 0.4895(15) 0.082(6) Uiso 1 1 d .
H14A H 0.3505(15) 0.2160(16) 0.3283(13) 0.056(5) Uiso 1 1 d .
H4B H 0.2083(15) 0.2113(15) 0.1599(11) 0.049(4) Uiso 1 1 d .
H6B H 0.0716(15) -0.0788(15) 0.1510(11) 0.053(4) Uiso 1 1 d .
H71B H 0.245(2) -0.144(2) 0.262(2) 0.106(9) Uiso 1 1 d .
H72B H 0.279(2) -0.165(2) 0.1601(17) 0.097(7) Uiso 1 1 d .
H73B H 0.313(2) -0.043(2) 0.1909(17) 0.097(8) Uiso 1 1 d .
H81B H 0.066(3) 0.085(2) 0.0006(18) 0.115(9) Uiso 1 1 d .
H82B H 0.212(2) 0.097(2) 0.0229(16) 0.096(7) Uiso 1 1 d .
H83B H 0.1701(19) -0.023(2) 0.0016(16) 0.086(7) Uiso 1 1 d .
H10B H -0.1732(17) 0.3624(19) 0.2875(15) 0.072(6) Uiso 1 1 d .
H11B H -0.315(2) 0.392(2) 0.4098(16) 0.093(7) Uiso 1 1 d .
H12B H -0.337(2) 0.219(2) 0.5501(18) 0.110(8) Uiso 1 1 d .
H13B H -0.2125(19) 0.024(2) 0.5643(16) 0.085(7) Uiso 1 1 d .
H14B H -0.0780(15) 0.0051(16) 0.4408(12) 0.054(5) Uiso 1 1 d .

loop_
_atom_site_aniso_label
_atom_site_aniso_U_11
_atom_site_aniso_U_22
_atom_site_aniso_U_33
_atom_site_aniso_U_23
_atom_site_aniso_U_13
_atom_site_aniso_U_12
N1 0.0362(6) 0.0332(7) 0.0366(6) -0.0076(5) -0.0074(5) -0.0112(5)
N2 0.0313(6) 0.0326(7) 0.0445(7) -0.0105(5) -0.0072(5) -0.0088(5)
C3 0.0406(8) 0.0294(8) 0.0387(8) -0.0075(6) -0.0001(6) -0.0069(6)
C4 0.0580(10) 0.0289(8) 0.0496(9) -0.0098(7) -0.0068(7) -0.0111(7)
C5 0.0491(9) 0.0368(8) 0.0355(8) -0.0081(6) -0.0023(6) -0.0195(7)
O5 0.0654(7) 0.0454(7) 0.0567(7) -0.0069(5) -0.0213(6) -0.0270(6)
C6 0.0402(8) 0.0348(9) 0.0574(10) -0.0116(7) -0.0088(7) -0.0029(7)
C7 0.0593(12) 0.0777(15) 0.0530(11) -0.0097(10) -0.0184(9) 0.0011(12)
C8 0.0604(13) 0.0603(14) 0.0900(17) -0.0255(12) -0.0061(12) 0.0120(11)
C9 0.0301(7) 0.0344(8) 0.0319(7) -0.0054(6) 0.0003(5) -0.0101(6)
C10 0.0463(9) 0.0446(9) 0.0394(8) -0.0137(7) -0.0075(7) -0.0080(7)
C11 0.0435(9) 0.0509(10) 0.0462(9) -0.0096(8) -0.0126(7) -0.0030(8)
C12 0.0402(9) 0.0491(11) 0.0605(10) -0.0156(8) -0.0058(7) 0.0049(8)
C13 0.0502(10) 0.0547(11) 0.0639(11) -0.0320(9) -0.0084(8) 0.0038(8)
C14 0.0422(9) 0.0509(10) 0.0446(9) -0.0190(7) -0.0114(7) -0.0015(7)
N1A 0.0396(7) 0.0380(7) 0.0394(7) -0.0098(5) -0.0026(5) -0.0150(6)
N2A 0.0361(7) 0.0406(7) 0.0442(7) -0.0156(6) -0.0031(5) -0.0120(5)
C3A 0.0425(8) 0.0376(8) 0.0441(9) -0.0127(7) -0.0043(6) -0.0051(7)
C4A 0.0517(9) 0.0398(9) 0.0433(9) -0.0034(7) -0.0012(7) -0.0155(7)
C5A 0.0412(8) 0.0372(8) 0.0436(8) -0.0094(7) -0.0016(6) -0.0157(7)
O5A 0.0596(7) 0.0645(8) 0.0520(7) 0.0001(6) -0.0127(5) -0.0386(6)
C6A 0.0576(11) 0.0685(13) 0.0539(11) -0.0140(9) -0.0176(9) -0.0101(10)
C7A 0.126(2) 0.121(2) 0.0684(14) -0.0458(14) -0.0312(14) -0.0003(17)
C8A 0.138(2) 0.095(2) 0.116(2) -0.0297(16) -0.0771(19) 0.0366(17)
C9A 0.0336(8) 0.0403(9) 0.0393(8) -0.0084(6) 0.0021(6) -0.0124(6)
C10A 0.0465(9) 0.0517(11) 0.0462(9) -0.0174(8) 0.0045(7) -0.0147(8)
C11A 0.0532(10) 0.0841(15) 0.0408(10) -0.0190(10) 0.0060(8) -0.0236(10)
C12A 0.0524(11) 0.0789(14) 0.0446(10) 0.0014(10) 0.0036(8) -0.0193(10)
C13A 0.0679(12) 0.0480(11) 0.0632(12) 0.0006(9) 0.0062(9) -0.0186(9)
C14A 0.0612(11) 0.0448(10) 0.0481(10) -0.0117(8) 0.0035(8) -0.0196(8)
N1B 0.0367(7) 0.0370(7) 0.0493(7) -0.0205(6) 0.0073(5) -0.0137(5)
N2B 0.0387(7) 0.0365(7) 0.0502(7) -0.0208(6) 0.0057(5) -0.0127(5)
C3B 0.0373(8) 0.0409(9) 0.0447(8) -0.0164(7) 0.0046(6) -0.0104(6)
C4B 0.0410(9) 0.0504(10) 0.0550(10) -0.0231(8) 0.0141(7) -0.0219(8)
C5B 0.0406(8) 0.0407(9) 0.0514(9) -0.0210(7) 0.0038(7) -0.0176(7)
O5B 0.0573(7) 0.0553(7) 0.0880(9) -0.0433(7) 0.0242(6) -0.0318(6)
C6B 0.0513(10) 0.0492(10) 0.0646(11) -0.0306(9) 0.0162(8) -0.0159(8)
C7B 0.0682(15) 0.0696(16) 0.107(2) -0.0385(15) 0.0110(13) 0.0055(12)
C8B 0.0928(18) 0.0811(16) 0.0658(13) -0.0423(12) 0.0256(12) -0.0283(14)
C9B 0.0291(7) 0.0448(9) 0.0452(8) -0.0210(7) -0.0001(6) -0.0095(6)
C10B 0.0482(10) 0.0497(11) 0.0605(11) -0.0218(9) -0.0017(8) -0.0031(8)
C11B 0.0481(11) 0.0820(16) 0.0847(15) -0.0445(13) 0.0023(10) 0.0082(10)
C12B 0.0473(11) 0.112(2) 0.0758(15) -0.0487(15) 0.0166(10) -0.0130(12)
C13B 0.0605(12) 0.0900(16) 0.0516(11) -0.0207(11) 0.0092(9) -0.0276(12)
C14B 0.0413(9) 0.0547(11) 0.0491(9) -0.0166(8) -0.0012(7) -0.0114(8)

loop_
_atom_type_symbol
_atom_type_description
_atom_type_scat_dispersion_real
_atom_type_scat_dispersion_imag
_atom_type_scat_source
C C 0.0033 0.0016 'International Tables Vol C Tables 4.2.6.8 and 6.1.1.4'
H H 0.0000 0.0000 'International Tables Vol C Tables 4.2.6.8 and 6.1.1.4'
N N 0.0061 0.0033 'International Tables Vol C Tables 4.2.6.8 and 6.1.1.4'
O O 0.0106 0.0060 'International Tables Vol C Tables 4.2.6.8 and 6.1.1.4'

loop_
_geom_angle_atom_site_label_1
_geom_angle_atom_site_label_2
_geom_angle_atom_site_label_3
_geom_angle
N2 N1 C5 108.59(11)
N2 N1 C9 119.60(10)
C5 N1 C9 130.04(11)
C3 N2 N1 108.40(11)
C3 N2 H2 124.1(11)
N1 N2 H2 121.2(11)
N2 C3 C4 108.91(13)
N2 C3 C6 119.09(12)
C4 C3 C6 131.86(14)
C3 C4 C5 108.43(14)
C3 C4 H4 127.8(10)
C5 C4 H4 123.8(10)
O5 C5 N1 122.45(13)
O5 C5 C4 132.06(14)
N1 C5 C4 105.46(12)
C3 C6 C8 112.21(15)
C3 C6 C7 108.96(14)
C8 C6 C7 112.15(17)
C3 C6 H6 107.4(9)
C8 C6 H6 109.5(9)
C7 C6 H6 106.3(9)
C6 C7 H71 110.6(13)
C6 C7 H72 110.8(12)
H71 C7 H72 109.3(18)
C6 C7 H73 111.7(12)
H71 C7 H73 108.8(18)
H72 C7 H73 105.4(17)
C6 C8 H81 108.3(13)
C6 C8 H82 108.8(13)
H81 C8 H82 105.4(18)
C6 C8 H83 110.6(13)
H81 C8 H83 108.4(18)
H82 C8 H83 115.1(18)
C14 C9 C10 119.66(14)
C14 C9 N1 119.99(12)
C10 C9 N1 120.34(12)
C11 C10 C9 119.75(14)
C11 C10 H10 121.7(10)
C9 C10 H10 118.5(10)
C12 C11 C10 120.84(15)
C12 C11 H11 120.9(10)
C10 C11 H11 118.3(10)
C11 C12 C13 119.16(16)
C11 C12 H12 121.8(10)
C13 C12 H12 119.0(10)
C12 C13 C14 120.61(16)
C12 C13 H13 119.6(11)
C14 C13 H13 119.8(11)
C13 C14 C9 119.96(14)
C13 C14 H14 120.0(10)
C9 C14 H14 120.0(10)
C5A N1A N2A 110.34(11)
C5A N1A C9A 129.34(11)
N2A N1A C9A 120.28(11)
C3A N2A N1A 105.59(11)
N2A C3A C4A 110.95(13)
N2A C3A C6A 120.24(14)
C4A C3A C6A 128.81(15)
C5A C4A C3A 105.78(14)
C5A C4A H4A 125.5(10)
C3A C4A H4A 128.7(10)
O5A C5A N1A 119.10(13)
O5A C5A C4A 133.54(14)
N1A C5A C4A 107.33(12)
C5A O5A H5A 109.5
C8A C6A C3A 111.39(16)
C8A C6A C7A 111.7(2)
C3A C6A C7A 111.68(16)
C8A C6A H6A 104.2(12)
C3A C6A H6A 109.0(12)
C7A C6A H6A 108.6(12)
C6A C7A H71A 109.5
C6A C7A H72A 109.5
H71A C7A H72A 109.5
C6A C7A H73A 109.5
H71A C7A H73A 109.5
H72A C7A H73A 109.5
C6A C8A H81A 109.5
C6A C8A H82A 109.5
H81A C8A H82A 109.5
C6A C8A H83A 109.5
H81A C8A H83A 109.5
H82A C8A H83A 109.5
C14A C9A C10A 120.36(15)
C14A C9A N1A 119.76(13)
C10A C9A N1A 119.87(14)
C9A C10A C11A 119.42(17)
C9A C10A H10A 118.9(10)
C11A C10A H10A 121.7(10)
C12A C11A C10A 120.53(18)
C12A C11A H11A 120.8(11)
C10A C11A H11A 118.7(12)
C11A C12A C13A 120.04(18)
C11A C12A H12A 120.0(12)
C13A C12A H12A 119.9(12)
C12A C13A C14A 120.24(19)
C12A C13A H13A 120.3(12)
C14A C13A H13A 119.4(12)
C9A C14A C13A 119.38(17)
C9A C14A H14A 119.6(10)
C13A C14A H14A 120.9(10)
C5B N1B N2B 110.82(11)
C5B N1B C9B 127.00(12)
N2B N1B C9B 121.14(11)
C3B N2B N1B 104.72(11)
N2B C3B C4B 111.53(13)
N2B C3B C6B 121.16(13)
C4B C3B C6B 127.30(14)
C5B C4B C3B 105.46(13)
C5B C4B H4B 126.4(10)
C3B C4B H4B 128.2(10)
O5B C5B N1B 118.84(13)
O5B C5B C4B 133.71(13)
N1B C5B C4B 107.44(13)
C5B O5B H5B 109.5
C3B C6B C7B 110.67(16)
C3B C6B C8B 110.53(16)
C7B C6B C8B 111.26(19)
C3B C6B H6B 106.1(9)
C7B C6B H6B 109.5(9)
C8B C6B H6B 108.6(9)
C6B C7B H71B 114.1(14)
C6B C7B H72B 111.0(13)
H71B C7B H72B 101.1(19)
C6B C7B H73B 112.3(14)
H71B C7B H73B 104(2)
H72B C7B H73B 114.2(19)
C6B C8B H81B 109.5(14)
C6B C8B H82B 109.1(13)
H81B C8B H82B 112(2)
C6B C8B H83B 108.7(14)
H81B C8B H83B 104.6(19)
H82B C8B H83B 112.9(19)
C14B C9B C10B 120.47(15)
C14B C9B N1B 119.34(14)
C10B C9B N1B 120.19(14)
C9B C10B C11B 119.72(19)
C9B C10B H10B 117.8(12)
C11B C10B H10B 122.5(12)
C12B C11B C10B 120.1(2)
C12B C11B H11B 120.2(13)
C10B C11B H11B 119.7(13)
C11B C12B C13B 120.29(19)
C11B C12B H12B 120.5(14)
C13B C12B H12B 119.1(14)
C12B C13B C14B 120.3(2)
C12B C13B H13B 123.3(13)
C14B C13B H13B 116.4(13)
C9B C14B C13B 119.11(18)
C9B C14B H14B 120.2(10)
C13B C14B H14B 120.7(10)

loop_
_geom_bond_atom_site_label_1
_geom_bond_atom_site_label_2
_geom_bond_distance
N1 N2 1.3823(15)
N1 C5 1.3872(17)
N1 C9 1.4181(18)
N2 C3 1.3460(18)
N2 H2 0.884(17)
C3 C4 1.366(2)
C3 C6 1.497(2)
C4 C5 1.411(2)
C4 H4 0.936(17)
C5 O5 1.2614(16)
C6 C8 1.516(3)
C6 C7 1.526(3)
C6 H6 0.979(16)
C7 H71 1.01(3)
C7 H72 0.93(2)
C7 H73 1.01(2)
C8 H81 0.99(2)
C8 H82 0.98(2)
C8 H83 1.00(2)
C9 C14 1.382(2)
C9 C10 1.3861(19)
C10 C11 1.379(2)
C10 H10 0.979(17)
C11 C12 1.379(2)
C11 H11 0.987(17)
C12 C13 1.378(2)
C12 H12 0.962(18)
C13 C14 1.382(2)
C13 H13 0.952(18)
C14 H14 0.932(16)
N1A C5A 1.3577(18)
N1A N2A 1.3771(15)
N1A C9A 1.4246(18)
N2A C3A 1.3258(19)
C3A C4A 1.397(2)
C3A C6A 1.504(2)
C4A C5A 1.368(2)
C4A H4A 0.955(18)
C5A O5A 1.3265(16)
O5A H5A 0.8200
C6A C8A 1.498(3)
C6A C7A 1.511(3)
C6A H6A 0.99(2)
C7A H71A 0.9600
C7A H72A 0.9600
C7A H73A 0.9600
C8A H81A 0.9600
C8A H82A 0.9600
C8A H83A 0.9600
C9A C14A 1.378(2)
C9A C10A 1.383(2)
C10A C11A 1.378(2)
C10A H10A 0.943(18)
C11A C12A 1.370(3)
C11A H11A 0.954(19)
C12A C13A 1.373(3)
C12A H12A 1.00(2)
C13A C14A 1.387(2)
C13A H13A 0.95(2)
C14A H14A 0.943(17)
N1B C5B 1.3521(18)
N1B N2B 1.3841(15)
N1B C9B 1.4221(18)
N2B C3B 1.3274(18)
C3B C4B 1.399(2)
C3B C6B 1.502(2)
C4B C5B 1.368(2)
C4B H4B 0.921(16)
C5B O5B 1.3248(17)
O5B H5B 0.8200
C6B C7B 1.522(3)
C6B C8B 1.524(3)
C6B H6B 0.992(16)
C7B H71B 1.01(3)
C7B H72B 0.99(2)
C7B H73B 0.96(2)
C8B H81B 1.06(3)
C8B H82B 0.99(2)
C8B H83B 0.92(2)
C9B C14B 1.382(2)
C9B C10B 1.381(2)
C10B C11B 1.383(3)
C10B H10B 0.93(2)
C11B C12B 1.371(3)
C11B H11B 0.99(2)
C12B C13B 1.376(3)
C12B H12B 0.99(3)
C13B C14B 1.390(3)
C13B H13B 0.97(2)
C14B H14B 0.945(17)

loop_
_geom_torsion_atom_site_label_1
_geom_torsion_atom_site_label_2
_geom_torsion_atom_site_label_3
_geom_torsion_atom_site_label_4
_geom_torsion
C5 N1 N2 C3 4.79(15)
C9 N1 N2 C3 171.12(11)
N1 N2 C3 C4 -3.49(16)
N1 N2 C3 C6 -179.76(12)
N2 C3 C4 C5 0.91(18)
C6 C3 C4 C5 176.52(15)
N2 N1 C5 O5 173.95(13)
C9 N1 C5 O5 9.5(2)
N2 N1 C5 C4 -4.10(15)
C9 N1 C5 C4 -168.53(13)
C3 C4 C5 O5 -175.79(15)
C3 C4 C5 N1 2.00(17)
N2 C3 C6 C8 -142.30(17)
C4 C3 C6 C8 42.4(2)
N2 C3 C6 C7 92.88(18)
C4 C3 C6 C7 -82.4(2)
N2 N1 C9 C14 -19.79(18)
C5 N1 C9 C14 143.19(15)
N2 N1 C9 C10 159.03(12)
C5 N1 C9 C10 -38.0(2)
C14 C9 C10 C11 0.2(2)
N1 C9 C10 C11 -178.59(13)
C9 C10 C11 C12 0.6(2)
C10 C11 C12 C13 -0.4(3)
C11 C12 C13 C14 -0.7(3)
C12 C13 C14 C9 1.5(3)
C10 C9 C14 C13 -1.3(2)
N1 C9 C14 C13 177.54(14)
C5A N1A N2A C3A -0.72(16)
C9A N1A N2A C3A -178.37(13)
N1A N2A C3A C4A 0.68(17)
N1A N2A C3A C6A -178.95(14)
N2A C3A C4A C5A -0.39(19)
C6A C3A C4A C5A 179.19(16)
N2A N1A C5A O5A -178.02(13)
C9A N1A C5A O5A -0.6(2)
N2A N1A C5A C4A 0.49(17)
C9A N1A C5A C4A 177.86(14)
C3A C4A C5A O5A 178.14(17)
C3A C4A C5A N1A -0.07(18)
N2A C3A C6A C8A 128.9(2)
C4A C3A C6A C8A -50.6(3)
N2A C3A C6A C7A -105.4(2)
C4A C3A C6A C7A 75.0(2)
C5A N1A C9A C14A -131.33(17)
N2A N1A C9A C14A 45.82(19)
C5A N1A C9A C10A 49.2(2)
N2A N1A C9A C10A -133.70(14)
C14A C9A C10A C11A 1.8(2)
N1A C9A C10A C11A -178.69(14)
C9A C10A C11A C12A -0.6(3)
C10A C11A C12A C13A -0.6(3)
C11A C12A C13A C14A 0.6(3)
C10A C9A C14A C13A -1.8(2)
N1A C9A C14A C13A 178.72(15)
C12A C13A C14A C9A 0.6(3)
C5B N1B N2B C3B -1.22(16)
C9B N1B N2B C3B -170.33(12)
N1B N2B C3B C4B 1.07(17)
N1B N2B C3B C6B -178.85(14)
N2B C3B C4B C5B -0.56(19)
C6B C3B C4B C5B 179.36(16)
N2B N1B C5B O5B -178.99(13)
C9B N1B C5B O5B -10.7(2)
N2B N1B C5B C4B 0.91(17)
C9B N1B C5B C4B 169.22(14)
C3B C4B C5B O5B 179.66(17)
C3B C4B C5B N1B -0.23(18)
N2B C3B C6B C7B -110.92(19)
C4B C3B C6B C7B 69.2(2)
N2B C3B C6B C8B 125.36(18)
C4B C3B C6B C8B -54.5(2)
C5B N1B C9B C14B -124.36(16)
N2B N1B C9B C14B 42.85(18)
C5B N1B C9B C10B 54.7(2)
N2B N1B C9B C10B -138.12(14)
C14B C9B C10B C11B 1.1(2)
N1B C9B C10B C11B -177.94(14)
C9B C10B C11B C12B 0.6(3)
C10B C11B C12B C13B -1.3(3)
C11B C12B C13B C14B 0.3(3)
C10B C9B C14B C13B -2.1(2)
N1B C9B C14B C13B 176.95(13)
C12B C13B C14B C9B 1.4(3)
